data_1532394
loop_
_publ_author_name
'Yang, H.F.'
'Chu, W.G.'
'Rao, G.-H.'
'Liu, G.Y.'
'Liang, J.K.'
'Ouyang, Z.W.'

_publ_section_title
;
 Crystal structure and phase relationships in the pseudobinary system (Pr5
 Si4) - (Pr5 Ge4)
;
_journal_name_full 'Journal of Alloys Compd.'
_journal_page_first 189
_journal_page_last 194
_journal_volume 339
_journal_year 2002
_chemical_formula_sum 'Ge2 Pr5 Si2'
_chemical_name_systematic 'Pr5 (Si2 Ge2)'
_space_group_IT_number 14
_symmetry_space_group_name_Hall '-P 2ac'
_symmetry_space_group_name_H-M 'P 1 1 21/a'
_cell_angle_alpha 90
_cell_angle_beta 90
_cell_angle_gamma 93.82
_cell_formula_units_Z 4
_cell_length_a 7.8282
_cell_length_b 15.2072
_cell_length_c 7.9902
_cell_volume 949.080
_citation_journal_id_ASTM JALCEU
_cod_data_source_file Yang_JALCEU_2002_492.cif
_cod_data_source_block Ge2Pr5Si2
_cod_original_cell_volume 949.0801
_cod_original_sg_symbol_Hall '-P 2ybc (z,x,y)'
_cod_database_code 1532394

loop_
_symmetry_equiv_pos_as_xyz
x,y,z
-x+1/2,-y,z+1/2
-x,-y,-z
x-1/2,y,-z-1/2

loop_
_atom_site_label
_atom_site_type_symbol
_atom_site_fract_x
_atom_site_fract_y
_atom_site_fract_z
_atom_site_occupancy
_atom_site_U_iso_or_equiv
Ge3 Ge 0.2159 0.956 0.4654 0.5 0.0
Pr3 Pr 0.0233 0.3965 0.1802 1 0.0
Pr4 Pr 0.3638 0.884 0.1633 1 0.0
Ge4 Ge 0.1526 0.5552 0.4672 0.5 0.0
Ge1 Ge 0.1993 0.2465 0.377 0.5 0.0
Pr5 Pr 0.3271 0.623 0.1769 1 0.0
Si1 Si 0.1993 0.2465 0.377 0.5 0.0
Pr1 Pr 0.3419 0.2482 0 1 0.0
Ge2 Ge 0.9475 0.2602 0.8954 0.5 0.0
Pr2 Pr -0.0054 0.1 0.1831 1 0.0
Si2 Si 0.9475 0.2602 0.8954 0.5 0.0
Si4 Si 0.1526 0.5552 0.4672 0.5 0.0
Si3 Si 0.2159 0.956 0.4654 0.5 0.0
